data_7207999
loop_
_publ_author_name
'Chen, Xi'
'Li, Hong-Xi'
'Zhang, Zhi-Yuan'
'Xu, Cheng'
'Hou, Kai-Peng'
'Zhou, Li-Kuan'
'Lang, Jian-Ping'
'Sun, Zhen-Rong'

_publ_section_title
;
 Assembly of two cluster-based coordination polymers with good NLO
 performance from one NLO-inactive precursor cluster
 [Et4N][Tp*W(\m3--S)3(CuCl)3]
;
_journal_issue 11
_journal_name_full CrystEngComm
_journal_page_first 4027
_journal_paper_doi 10.1039/c2ce25143d
_journal_volume 14
_journal_year 2012
_chemical_formula_sum 'C11 H8 Cu2 N4 O7'
_chemical_formula_weight 435.29
_chemical_name_systematic
;
?
;
_space_group_IT_number 14
_symmetry_cell_setting monoclinic
_symmetry_space_group_name_Hall '-P 2ybc'
_symmetry_space_group_name_H-M 'P 1 21/c 1'
_atom_sites_solution_hydrogens geom
_atom_sites_solution_primary direct
_atom_sites_solution_secondary difmap
_audit_creation_method SHELXL-97
_cell_angle_alpha 90.00
_cell_angle_beta 122.524(7)
_cell_angle_gamma 90.00
_cell_formula_units_Z 4
_cell_length_a 13.6447(17)
_cell_length_b 7.2706(9)
_cell_length_c 15.5079(14)
_cell_measurement_reflns_used 3442
_cell_measurement_temperature 296(2)
_cell_measurement_theta_max 27.81
_cell_measurement_theta_min 2.80
_cell_volume 1297.2(3)
_computing_cell_refinement 'Bruker SMART'
_computing_data_collection 'Bruker SMART'
_computing_data_reduction 'Bruker SAINT'
_computing_molecular_graphics 'Bruker SHELXTL'
_computing_publication_material 'Bruker SHELXTL'
_computing_structure_refinement 'SHELXL-97 (Sheldrick, 1997)'
_computing_structure_solution 'SHELXS-97 (Sheldrick, 1990)'
_diffrn_ambient_temperature 296(2)
_diffrn_measured_fraction_theta_full 0.997
_diffrn_measured_fraction_theta_max 0.997
_diffrn_measurement_device_type 'CCD area detector'
_diffrn_measurement_method 'phi and omega scans'
_diffrn_radiation_monochromator graphite
_diffrn_radiation_source 'fine-focus sealed tube'
_diffrn_radiation_type MoK\a
_diffrn_radiation_wavelength 0.71073
_diffrn_reflns_av_R_equivalents 0.0232
_diffrn_reflns_av_sigmaI/netI 0.0273
_diffrn_reflns_limit_h_max 13
_diffrn_reflns_limit_h_min -16
_diffrn_reflns_limit_k_max 8
_diffrn_reflns_limit_k_min -8
_diffrn_reflns_limit_l_max 17
_diffrn_reflns_limit_l_min -18
_diffrn_reflns_number 5913
_diffrn_reflns_theta_full 25.01
_diffrn_reflns_theta_max 25.01
_diffrn_reflns_theta_min 1.77
_exptl_absorpt_coefficient_mu 3.329
_exptl_absorpt_correction_T_max 0.5856
_exptl_absorpt_correction_T_min 0.5279
_exptl_absorpt_correction_type multi-scan
_exptl_absorpt_process_details sadabs
_exptl_crystal_colour blue
_exptl_crystal_density_diffrn 2.229
_exptl_crystal_density_meas ?
_exptl_crystal_density_method 'not measured'
_exptl_crystal_description block
_exptl_crystal_F_000 864
_exptl_crystal_size_max 0.22
_exptl_crystal_size_mid 0.20
_exptl_crystal_size_min 0.18
_refine_diff_density_max 3.935
_refine_diff_density_min -0.810
_refine_diff_density_rms 0.194
_refine_ls_extinction_method none
_refine_ls_goodness_of_fit_ref 1.000
_refine_ls_hydrogen_treatment constr
_refine_ls_matrix_type full
_refine_ls_number_parameters 217
_refine_ls_number_reflns 2290
_refine_ls_number_restraints 0
_refine_ls_restrained_S_all 1.000
_refine_ls_R_factor_all 0.0664
_refine_ls_R_factor_gt 0.0582
_refine_ls_shift/su_max 0.001
_refine_ls_shift/su_mean 0.000
_refine_ls_structure_factor_coef Fsqd
_refine_ls_weighting_details 'calc w=1/[\s^2^(Fo^2^)+(0.1260P)^2^+1.6931P] where P=(Fo^2^+2Fc^2^)/3'
_refine_ls_weighting_scheme calc
_refine_ls_wR_factor_gt 0.1484
_refine_ls_wR_factor_ref 0.1569
_reflns_number_gt 1958
_reflns_number_total 2290
_reflns_threshold_expression >2sigma(I)
_cod_data_source_file c2ce25143d.txt
_cod_data_source_block 100124b
_cod_depositor_comments
;
The following automatic conversions were performed:

'_symmetry_cell_setting' value 'Monoclinic' changed to 'monoclinic'
according to /home/saulius/struct/CIF-dictionaries/cif_core.dic
dictionary named 'cif_core.dic' version 2.4.1 from 2010-06-29.

Automatic conversion script
Id: cif_fix_values 1715 2011-07-08 13:25:40Z adriana 

The following automatic conversions were performed:

'_exptl_crystal_density_meas' value 'none' was changed to '?' - the
value is perceived as not measured.

Automatic conversion script
Id: cif_fix_values 3008 2015-01-20 13:52:24Z robertas 
;
_cod_original_sg_symbol_H-M P21/c
_cod_database_code 7207999

loop_
_symmetry_equiv_pos_as_xyz
'x, y, z'
'-x, y+1/2, -z+1/2'
'-x, -y, -z'
'x, -y-1/2, z-1/2'

loop_
_atom_site_label
_atom_site_type_symbol
_atom_site_fract_x
_atom_site_fract_y
_atom_site_fract_z
_atom_site_U_iso_or_equiv
_atom_site_adp_type
_atom_site_occupancy
_atom_site_symmetry_multiplicity
_atom_site_calc_flag
_atom_site_refinement_flags
Cu1 Cu 0.50528(5) 0.90294(9) 0.41201(5) 0.0217(3) Uani 1 1 d .
Cu2 Cu 0.74219(6) 1.05881(10) 0.59070(5) 0.0244(3) Uani 1 1 d .
O1 O 1.0915(4) 0.5388(8) 0.8319(3) 0.0416(12) Uani 1 1 d .
O2 O 1.0818(4) 0.3150(7) 0.9243(4) 0.0455(12) Uani 1 1 d .
O3 O 0.6053(5) 0.4978(6) 0.4799(3) 0.0431(12) Uani 1 1 d .
O4 O 0.6421(3) 0.7872(5) 0.5307(3) 0.0297(9) Uani 1 1 d .
O5 O 0.5871(4) 0.5588(6) 0.8421(3) 0.0332(10) Uani 1 1 d .
O6 O 0.7397(4) 0.3977(6) 0.9633(3) 0.0303(9) Uani 1 1 d .
O7 O 0.5829(3) 1.1410(5) 0.5258(3) 0.0221(8) Uani 1 1 d .
H7 H 0.5686 1.2620 0.4933 0.027 Uiso 1 1 calc R
N1 N 0.2536(4) 0.9602(7) 0.2795(4) 0.0270(10) Uani 1 1 d .
N2 N 0.3551(4) 0.9606(7) 0.2806(4) 0.0276(10) Uani 1 1 d .
N3 N 0.2119(5) 0.9786(7) 0.1249(4) 0.0315(11) Uani 1 1 d .
N4 N 0.1405(5) 0.9688(9) 0.0157(4) 0.0455(15) Uani 1 1 d .
H4' H 0.1256 1.0880 -0.0025 0.055 Uiso 1 1 d R
H4" H 0.1932 0.9198 0.0043 0.055 Uiso 1 1 d R
C1 C 0.3271(5) 0.9755(9) 0.1863(4) 0.0297(13) Uani 1 1 d .
H1 H 0.3793 0.9827 0.1653 0.036 Uiso 1 1 calc R
C2 C 0.1684(5) 0.9710(9) 0.1852(5) 0.0329(13) Uani 1 1 d .
H2 H 0.0899 0.9733 0.1624 0.039 Uiso 1 1 calc R
C3 C 0.9096(5) 0.4763(8) 0.8075(4) 0.0265(12) Uani 1 1 d .
C4 C 0.8432(5) 0.5297(8) 0.7063(4) 0.0270(12) Uani 1 1 d .
H4 H 0.8780 0.5464 0.6693 0.032 Uiso 1 1 calc R
C5 C 0.7267(5) 0.5581(7) 0.6605(4) 0.0228(11) Uani 1 1 d .
C6 C 0.6736(5) 0.5440(8) 0.7157(4) 0.0274(12) Uani 1 1 d .
H6 H 0.5949 0.5702 0.6848 0.033 Uiso 1 1 calc R
C7 C 0.7391(5) 0.4908(8) 0.8168(4) 0.0236(11) Uani 1 1 d .
C8 C 0.8571(5) 0.4537(8) 0.8639(4) 0.0261(12) Uani 1 1 d .
H8 H 0.9006 0.4146 0.9316 0.031 Uiso 1 1 calc R
C9 C 1.0378(5) 0.4347(9) 0.8599(5) 0.0309(13) Uani 1 1 d .
C10 C 0.6523(5) 0.6146(8) 0.5476(4) 0.0245(12) Uani 1 1 d .
C11 C 0.6846(5) 0.4814(8) 0.8798(4) 0.0222(11) Uani 1 1 d .

loop_
_atom_site_aniso_label
_atom_site_aniso_U_11
_atom_site_aniso_U_22
_atom_site_aniso_U_33
_atom_site_aniso_U_23
_atom_site_aniso_U_13
_atom_site_aniso_U_12
Cu1 0.0180(4) 0.0317(4) 0.0164(4) 0.0004(2) 0.0099(3) -0.0003(2)
Cu2 0.0170(4) 0.0406(5) 0.0167(4) -0.0033(3) 0.0097(3) -0.0015(3)
O1 0.016(2) 0.086(4) 0.023(2) 0.010(2) 0.0107(19) 0.000(2)
O2 0.034(2) 0.054(3) 0.047(3) 0.014(2) 0.020(2) 0.011(2)
O3 0.067(3) 0.028(2) 0.022(2) -0.0013(18) 0.016(2) -0.004(2)
O4 0.028(2) 0.027(2) 0.023(2) 0.0010(15) 0.0066(18) -0.0009(16)
O5 0.023(2) 0.059(3) 0.020(2) 0.0042(18) 0.0122(18) 0.0045(19)
O6 0.029(2) 0.045(2) 0.021(2) 0.0013(17) 0.0170(19) 0.0016(18)
O7 0.0209(18) 0.027(2) 0.0219(19) 0.0007(15) 0.0139(16) 0.0015(15)
N1 0.020(2) 0.045(3) 0.018(2) -0.003(2) 0.011(2) 0.000(2)
N2 0.024(2) 0.040(3) 0.021(3) -0.003(2) 0.014(2) -0.002(2)
N3 0.029(3) 0.045(3) 0.016(2) 0.005(2) 0.010(2) 0.006(2)
N4 0.041(3) 0.062(4) 0.022(3) 0.001(3) 0.010(3) 0.011(3)
C1 0.028(3) 0.042(3) 0.021(3) 0.003(2) 0.015(3) 0.002(3)
C2 0.022(3) 0.050(4) 0.024(3) 0.002(3) 0.010(3) 0.008(3)
C3 0.024(3) 0.038(3) 0.022(3) 0.000(2) 0.015(3) -0.001(2)
C4 0.025(3) 0.036(3) 0.023(3) 0.000(2) 0.016(3) -0.002(2)
C5 0.024(3) 0.027(3) 0.017(3) 0.001(2) 0.011(2) 0.000(2)
C6 0.020(3) 0.041(3) 0.020(3) 0.002(2) 0.009(2) 0.006(2)
C7 0.025(3) 0.028(3) 0.019(3) -0.002(2) 0.013(2) -0.003(2)
C8 0.024(3) 0.036(3) 0.020(3) -0.003(2) 0.013(3) 0.000(2)
C9 0.024(3) 0.049(4) 0.019(3) -0.001(3) 0.011(3) 0.004(3)
C10 0.023(3) 0.034(3) 0.019(3) 0.005(2) 0.013(2) 0.004(2)
C11 0.018(3) 0.032(3) 0.018(3) -0.005(2) 0.011(2) -0.002(2)

loop_
_atom_type_symbol
_atom_type_description
_atom_type_scat_dispersion_real
_atom_type_scat_dispersion_imag
_atom_type_scat_source
C C 0.0033 0.0016 'International Tables Vol C Tables 4.2.6.8 and 6.1.1.4'
H H 0.0000 0.0000 'International Tables Vol C Tables 4.2.6.8 and 6.1.1.4'
N N 0.0061 0.0033 'International Tables Vol C Tables 4.2.6.8 and 6.1.1.4'
O O 0.0106 0.0060 'International Tables Vol C Tables 4.2.6.8 and 6.1.1.4'
Cu Cu 0.3201 1.2651 'International Tables Vol C Tables 4.2.6.8 and 6.1.1.4'

loop_
_geom_angle_atom_site_label_1
_geom_angle_atom_site_label_2
_geom_angle_atom_site_label_3
_geom_angle
_geom_angle_site_symmetry_1
_geom_angle_site_symmetry_3
O7 Cu1 O5 176.77(16) 3_676 4_575
O7 Cu1 O4 89.69(16) 3_676 .
O5 Cu1 O4 92.41(18) 4_575 .
O7 Cu1 N2 88.36(17) 3_676 .
O5 Cu1 N2 89.04(18) 4_575 .
O4 Cu1 N2 166.77(19) . .
O7 Cu1 O7 83.91(15) 3_676 .
O5 Cu1 O7 98.93(16) 4_575 .
O4 Cu1 O7 77.83(15) . .
N2 Cu1 O7 114.93(18) . .
O1 Cu2 O7 165.7(2) 2_756 .
O1 Cu2 O6 90.91(18) 2_756 4_575
O7 Cu2 O6 91.16(16) . 4_575
O1 Cu2 N1 88.90(19) 2_756 3_676
O7 Cu2 N1 87.76(17) . 3_676
O6 Cu2 N1 174.8(2) 4_575 3_676
O1 Cu2 O4 115.7(2) 2_756 .
O7 Cu2 O4 78.31(15) . .
O6 Cu2 O4 92.61(16) 4_575 .
N1 Cu2 O4 92.16(18) 3_676 .
C9 O1 Cu2 122.2(4) . 2_746
C10 O4 Cu1 123.8(4) . .
C10 O4 Cu2 142.1(4) . .
Cu1 O4 Cu2 94.01(16) . .
C11 O5 Cu1 125.6(4) . 4_576
C11 O6 Cu2 129.2(4) . 4_576
Cu1 O7 Cu2 121.12(19) 3_676 .
Cu1 O7 Cu1 96.09(15) 3_676 .
Cu2 O7 Cu1 95.28(15) . .
Cu1 O7 H7 113.7 3_676 .
Cu2 O7 H7 113.7 . .
Cu1 O7 H7 113.7 . .
C2 N1 N2 107.5(5) . .
C2 N1 Cu2 132.1(4) . 3_676
N2 N1 Cu2 120.4(4) . 3_676
C1 N2 N1 107.5(5) . .
C1 N2 Cu1 132.8(4) . .
N1 N2 Cu1 118.9(4) . .
C1 N3 C2 107.0(5) . .
C1 N3 N4 129.7(5) . .
C2 N3 N4 122.9(5) . .
N3 N4 H4' 102.6 . .
N3 N4 H4" 98.2 . .
H4' N4 H4" 112.8 . .
N2 C1 N3 109.1(5) . .
N2 C1 H1 125.5 . .
N3 C1 H1 125.5 . .
N1 C2 N3 108.9(5) . .
N1 C2 H2 125.6 . .
N3 C2 H2 125.6 . .
C4 C3 C8 119.8(5) . .
C4 C3 C9 122.0(5) . .
C8 C3 C9 118.2(5) . .
C5 C4 C3 120.3(5) . .
C5 C4 H4 119.8 . .
C3 C4 H4 119.8 . .
C4 C5 C6 121.0(5) . .
C4 C5 C10 120.5(5) . .
C6 C5 C10 118.5(5) . .
C7 C6 C5 119.2(5) . .
C7 C6 H6 120.4 . .
C5 C6 H6 120.4 . .
C6 C7 C8 120.8(5) . .
C6 C7 C11 120.2(5) . .
C8 C7 C11 118.9(5) . .
C7 C8 C3 118.9(5) . .
C7 C8 H8 120.6 . .
C3 C8 H8 120.6 . .
O2 C9 O1 125.7(6) . .
O2 C9 C3 120.2(6) . .
O1 C9 C3 114.1(5) . .
O3 C10 O4 123.8(5) . .
O3 C10 C5 120.7(5) . .
O4 C10 C5 115.5(5) . .
O6 C11 O5 126.4(5) . .
O6 C11 C7 117.3(5) . .
O5 C11 C7 116.3(5) . .

loop_
_geom_bond_atom_site_label_1
_geom_bond_atom_site_label_2
_geom_bond_distance
_geom_bond_site_symmetry_2
Cu1 O7 1.930(3) 3_676
Cu1 O5 1.949(4) 4_575
Cu1 O4 1.971(4) .
Cu1 N2 2.009(5) .
Cu1 O7 2.285(4) .
Cu2 O1 1.919(4) 2_756
Cu2 O7 1.935(4) .
Cu2 O6 1.983(4) 4_575
Cu2 N1 1.987(5) 3_676
Cu2 O4 2.294(4) .
O1 C9 1.280(8) .
O1 Cu2 1.919(4) 2_746
O2 C9 1.214(8) .
O3 C10 1.229(7) .
O4 C10 1.274(7) .
O5 C11 1.261(7) .
O5 Cu1 1.949(4) 4_576
O6 C11 1.251(7) .
O6 Cu2 1.983(4) 4_576
O7 Cu1 1.930(3) 3_676
O7 H7 0.9800 .
N1 C2 1.292(8) .
N1 N2 1.376(7) .
N1 Cu2 1.987(5) 3_676
N2 C1 1.303(8) .
N3 C1 1.329(8) .
N3 C2 1.352(8) .
N3 N4 1.431(7) .
N4 H4' 0.9003 .
N4 H4" 0.9009 .
C1 H1 0.9300 .
C2 H2 0.9300 .
C3 C4 1.380(8) .
C3 C8 1.407(8) .
C3 C9 1.511(8) .
C4 C5 1.363(8) .
C4 H4 0.9300 .
C5 C6 1.391(8) .
C5 C10 1.534(7) .
C6 C7 1.379(8) .
C6 H6 0.9300 .
C7 C8 1.391(8) .
C7 C11 1.514(7) .
C8 H8 0.9300 .

loop_
_geom_torsion_atom_site_label_1
_geom_torsion_atom_site_label_2
_geom_torsion_atom_site_label_3
_geom_torsion_atom_site_label_4
_geom_torsion
_geom_torsion_site_symmetry_1
_geom_torsion_site_symmetry_4
O7 Cu1 O4 C10 73.6(4) 3_676 .
O5 Cu1 O4 C10 -103.9(4) 4_575 .
N2 Cu1 O4 C10 -7.9(10) . .
O7 Cu1 O4 C10 157.4(4) . .
O7 Cu1 O4 Cu2 -109.64(16) 3_676 .
O5 Cu1 O4 Cu2 72.82(18) 4_575 .
N2 Cu1 O4 Cu2 168.9(7) . .
O7 Cu1 O4 Cu2 -25.80(12) . .
O1 Cu2 O4 C10 23.6(6) 2_756 .
O7 Cu2 O4 C10 -153.5(6) . .
O6 Cu2 O4 C10 115.8(6) 4_575 .
N1 Cu2 O4 C10 -66.3(6) 3_676 .
O1 Cu2 O4 Cu1 -152.04(17) 2_756 .
O7 Cu2 O4 Cu1 30.87(15) . .
O6 Cu2 O4 Cu1 -59.77(18) 4_575 .
N1 Cu2 O4 Cu1 118.13(19) 3_676 .
O1 Cu2 O7 Cu1 -95.3(7) 2_756 3_676
O6 Cu2 O7 Cu1 166.5(2) 4_575 3_676
N1 Cu2 O7 Cu1 -18.6(2) 3_676 3_676
O4 Cu2 O7 Cu1 74.1(2) . 3_676
O1 Cu2 O7 Cu1 164.3(6) 2_756 .
O6 Cu2 O7 Cu1 66.11(16) 4_575 .
N1 Cu2 O7 Cu1 -118.99(18) 3_676 .
O4 Cu2 O7 Cu1 -26.32(13) . .
O7 Cu1 O7 Cu1 0.0 3_676 3_676
O5 Cu1 O7 Cu1 178.45(17) 4_575 3_676
O4 Cu1 O7 Cu1 -91.00(17) . 3_676
N2 Cu1 O7 Cu1 85.3(2) . 3_676
O7 Cu1 O7 Cu2 122.1(2) 3_676 .
O5 Cu1 O7 Cu2 -59.42(18) 4_575 .
O4 Cu1 O7 Cu2 31.13(16) . .
N2 Cu1 O7 Cu2 -152.54(17) . .
C2 N1 N2 C1 1.3(7) . .
Cu2 N1 N2 C1 -179.6(4) 3_676 .
C2 N1 N2 Cu1 -169.8(4) . .
Cu2 N1 N2 Cu1 9.3(6) 3_676 .
O7 Cu1 N2 C1 -165.2(6) 3_676 .
O5 Cu1 N2 C1 12.9(6) 4_575 .
O4 Cu1 N2 C1 -83.6(10) . .
O7 Cu1 N2 C1 112.3(6) . .
O7 Cu1 N2 N1 3.2(4) 3_676 .
O5 Cu1 N2 N1 -178.7(4) 4_575 .
O4 Cu1 N2 N1 84.9(9) . .
O7 Cu1 N2 N1 -79.3(4) . .
N1 N2 C1 N3 -2.0(7) . .
Cu1 N2 C1 N3 167.4(4) . .
C2 N3 C1 N2 2.0(7) . .
N4 N3 C1 N2 -170.8(6) . .
N2 N1 C2 N3 -0.1(7) . .
Cu2 N1 C2 N3 -179.0(4) 3_676 .
C1 N3 C2 N1 -1.2(7) . .
N4 N3 C2 N1 172.2(6) . .
C8 C3 C4 C5 -0.9(9) . .
C9 C3 C4 C5 177.1(6) . .
C3 C4 C5 C6 3.6(9) . .
C3 C4 C5 C10 -179.1(5) . .
C4 C5 C6 C7 -3.6(9) . .
C10 C5 C6 C7 179.1(5) . .
C5 C6 C7 C8 0.8(9) . .
C5 C6 C7 C11 177.7(5) . .
C6 C7 C8 C3 1.7(9) . .
C11 C7 C8 C3 -175.1(5) . .
C4 C3 C8 C7 -1.7(9) . .
C9 C3 C8 C7 -179.8(5) . .
Cu2 O1 C9 O2 -14.1(9) 2_746 .
Cu2 O1 C9 C3 163.7(4) 2_746 .
C4 C3 C9 O2 -145.4(6) . .
C8 C3 C9 O2 32.6(9) . .
C4 C3 C9 O1 36.6(8) . .
C8 C3 C9 O1 -145.4(6) . .
Cu1 O4 C10 O3 28.2(8) . .
Cu2 O4 C10 O3 -146.5(5) . .
Cu1 O4 C10 C5 -150.7(4) . .
Cu2 O4 C10 C5 34.6(8) . .
C4 C5 C10 O3 90.6(7) . .
C6 C5 C10 O3 -92.0(7) . .
C4 C5 C10 O4 -90.4(7) . .
C6 C5 C10 O4 87.0(6) . .
Cu2 O6 C11 O5 -30.7(9) 4_576 .
Cu2 O6 C11 C7 149.7(4) 4_576 .
Cu1 O5 C11 O6 8.6(9) 4_576 .
Cu1 O5 C11 C7 -171.7(4) 4_576 .
C6 C7 C11 O6 165.8(5) . .
C8 C7 C11 O6 -17.4(8) . .
C6 C7 C11 O5 -13.9(8) . .
C8 C7 C11 O5 162.9(5) . .
